data_4306447
loop_
_publ_author_name
'Riccardo Wanke'
'Piotr Smole\'nski'
'M. F\'atima C. Guedes da Silva'
'Lu\'isa M. D. R. S. Martins'
'Armando J. L. Pombeiro'

_publ_section_title
;
Cu(I) Complexes Bearing the New Sterically Demanding and Coordination
Flexible Tris(3-phenyl-1-pyrazolyl)methanesulfonate Ligand and the
Water-Soluble Phosphine 1,3,5-Triaza-7-phosphaadamantane or Related Ligands
;
_journal_name_full 'Inorganic Chemistry'
_journal_page_first 10158
_journal_page_last 10168
_journal_paper_doi 10.1021/ic801254b
_journal_volume 47
_journal_year 2008
_chemical_formula_moiety 'C34 H33 Cu N10 O3 S, C3 H6 O'
_chemical_formula_sum 'C37 H39 Cu N10 O4 S'
_chemical_formula_weight 783.38
_chemical_name_systematic
;
 ?
;
_space_group_IT_number 61
_symmetry_cell_setting orthorhombic
_symmetry_space_group_name_Hall '-P 2ac 2ab'
_symmetry_space_group_name_H-M 'P b c a'
_atom_sites_solution_hydrogens geom
_atom_sites_solution_primary direct
_atom_sites_solution_secondary difmap
_audit_creation_method SHELXL-97
_cell_angle_alpha 90.00
_cell_angle_beta 90.00
_cell_angle_gamma 90.00
_cell_formula_units_Z 8
_cell_length_a 11.4692(7)
_cell_length_b 21.8702(14)
_cell_length_c 28.7465(16)
_cell_measurement_reflns_used 2384
_cell_measurement_temperature 150(2)
_cell_measurement_theta_max 21.95
_cell_measurement_theta_min 2.46
_cell_volume 7210.6(8)
_computing_cell_refinement 'Bruker SMART'
_computing_data_collection 'Bruker SMART'
_computing_data_reduction 'Bruker SAINT'
_computing_structure_refinement 'SHELXL-97 (Sheldrick, 1997)'
_diffrn_ambient_temperature 150(2)
_diffrn_measured_fraction_theta_full 0.999
_diffrn_measured_fraction_theta_max 0.999
_diffrn_measurement_device_type 'CCD area detector'
_diffrn_measurement_method 'phi and omega scans'
_diffrn_radiation_monochromator graphite
_diffrn_radiation_source 'fine-focus sealed tube'
_diffrn_radiation_type MoK\a
_diffrn_radiation_wavelength 0.71069
_diffrn_reflns_av_R_equivalents 0.1539
_diffrn_reflns_av_sigmaI/netI 0.1208
_diffrn_reflns_limit_h_max 13
_diffrn_reflns_limit_h_min -13
_diffrn_reflns_limit_k_max 26
_diffrn_reflns_limit_k_min -16
_diffrn_reflns_limit_l_max 34
_diffrn_reflns_limit_l_min -27
_diffrn_reflns_number 35881
_diffrn_reflns_theta_full 25.34
_diffrn_reflns_theta_max 25.34
_diffrn_reflns_theta_min 2.67
_exptl_absorpt_coefficient_mu 0.720
_exptl_absorpt_correction_T_max 0.9857
_exptl_absorpt_correction_T_min 0.9513
_exptl_absorpt_correction_type multi-scan
_exptl_absorpt_process_details SADABS
_exptl_crystal_colour colourless
_exptl_crystal_density_diffrn 1.443
_exptl_crystal_density_method 'not measured'
_exptl_crystal_description prism
_exptl_crystal_F_000 3264
_exptl_crystal_size_max 0.07
_exptl_crystal_size_mid 0.04
_exptl_crystal_size_min 0.02
_refine_diff_density_max 0.421
_refine_diff_density_min -0.415
_refine_diff_density_rms 0.085
_refine_ls_extinction_method none
_refine_ls_goodness_of_fit_ref 0.997
_refine_ls_hydrogen_treatment none
_refine_ls_matrix_type full
_refine_ls_number_parameters 480
_refine_ls_number_reflns 6595
_refine_ls_number_restraints 0
_refine_ls_restrained_S_all 0.997
_refine_ls_R_factor_all 0.1315
_refine_ls_R_factor_gt 0.0555
_refine_ls_shift/su_max 0.007
_refine_ls_shift/su_mean 0.000
_refine_ls_structure_factor_coef Fsqd
_refine_ls_weighting_details 'calc w=1/[\s^2^(Fo^2^)+(0.0411P)^2^+0.0000P] where P=(Fo^2^+2Fc^2^)/3'
_refine_ls_weighting_scheme calc
_refine_ls_wR_factor_gt 0.0968
_refine_ls_wR_factor_ref 0.1200
_reflns_number_gt 3666
_reflns_number_total 6595
_reflns_threshold_expression >2sigma(I)
_cod_data_source_file ic801254b_si_001_3.cif
_cod_data_source_block complex4
_cod_depositor_comments
;
The following automatic conversions were performed:
'_symmetry_cell_setting' value 'Orthorhombic' changed to 'orthorhombic'
according to '/home/saulius/struct/CIF-dictionaries/cif_core.dic'
dictionary named 'cif_core.dic' version 2.4.1 from 2010-06-29.

Automatic conversion script
Id: cif_fix_enum 1527 2010-12-29 10:47:43Z saulius 
;
_cod_original_sg_symbol_Hall -P2ac2ab
_cod_database_code 4306447

loop_
_symmetry_equiv_pos_as_xyz
'x, y, z'
'-x+1/2, -y, z+1/2'
'x+1/2, -y+1/2, -z'
'-x, y+1/2, -z+1/2'
'-x, -y, -z'
'x-1/2, y, -z-1/2'
'-x-1/2, y-1/2, z'
'x, -y-1/2, z-1/2'

loop_
_atom_site_label
_atom_site_type_symbol
_atom_site_fract_x
_atom_site_fract_y
_atom_site_fract_z
_atom_site_U_iso_or_equiv
_atom_site_adp_type
_atom_site_occupancy
_atom_site_symmetry_multiplicity
_atom_site_calc_flag
_atom_site_refinement_flags
_atom_site_disorder_assembly
_atom_site_disorder_group
C1 C 0.6060(3) 0.11746(19) 0.68071(15) 0.0166(10) Uani 1 1 d . . .
C2 C 0.5219(4) 0.1959(2) 0.73498(15) 0.0229(11) Uani 1 1 d . . .
H2 H 0.5822 0.1962 0.7576 0.027 Uiso 1 1 calc R . .
C3 C 0.4245(4) 0.2314(2) 0.73527(15) 0.0251(11) Uani 1 1 d . . .
H3 H 0.4026 0.2608 0.7580 0.030 Uiso 1 1 calc R . .
C4 C 0.3634(4) 0.2155(2) 0.69483(15) 0.0190(10) Uani 1 1 d . . .
C5 C 0.2486(4) 0.2365(2) 0.67856(15) 0.0190(10) Uani 1 1 d . . .
C6 C 0.2098(4) 0.2947(2) 0.68935(16) 0.0266(12) Uani 1 1 d . . .
H6 H 0.2587 0.3217 0.7064 0.032 Uiso 1 1 calc R . .
C7 C 0.1001(4) 0.3137(2) 0.67549(16) 0.0296(12) Uani 1 1 d . . .
H7 H 0.0741 0.3537 0.6831 0.036 Uiso 1 1 calc R . .
C8 C 0.0290(4) 0.2755(2) 0.65093(16) 0.0309(13) Uani 1 1 d . . .
H8 H -0.0458 0.2891 0.6412 0.037 Uiso 1 1 calc R . .
C9 C 0.0659(4) 0.2165(2) 0.64005(16) 0.0291(12) Uani 1 1 d . . .
H9 H 0.0164 0.1898 0.6231 0.035 Uiso 1 1 calc R . .
C10 C 0.1753(4) 0.1972(2) 0.65405(14) 0.0211(11) Uani 1 1 d . . .
H10 H 0.2005 0.1569 0.6469 0.025 Uiso 1 1 calc R . .
C11 C 0.5816(4) 0.0049(2) 0.66416(16) 0.0238(11) Uani 1 1 d . . .
H11 H 0.6306 -0.0105 0.6881 0.029 Uiso 1 1 calc R . .
C12 C 0.5281(4) -0.0289(2) 0.63088(15) 0.0223(11) Uani 1 1 d . . .
H12 H 0.5317 -0.0720 0.6269 0.027 Uiso 1 1 calc R . .
C13 C 0.4662(3) 0.0133(2) 0.60341(16) 0.0204(10) Uani 1 1 d . . .
C14 C 0.3952(4) 0.0021(2) 0.56194(15) 0.0194(11) Uani 1 1 d . . .
C15 C 0.2990(4) 0.0390(2) 0.55133(17) 0.0283(12) Uani 1 1 d . . .
H15 H 0.2761 0.0704 0.5723 0.034 Uiso 1 1 calc R . .
C16 C 0.2370(4) 0.0302(2) 0.51052(18) 0.0361(14) Uani 1 1 d . . .
H16 H 0.1727 0.0559 0.5033 0.043 Uiso 1 1 calc R . .
C17 C 0.2686(4) -0.0159(2) 0.48056(18) 0.0349(13) Uani 1 1 d . . .
H17 H 0.2267 -0.0219 0.4524 0.042 Uiso 1 1 calc R . .
C18 C 0.3611(4) -0.0532(2) 0.49141(16) 0.0262(12) Uani 1 1 d . . .
H18 H 0.3823 -0.0853 0.4708 0.031 Uiso 1 1 calc R . .
C19 C 0.4229(4) -0.0447(2) 0.53164(16) 0.0242(11) Uani 1 1 d . . .
H19 H 0.4858 -0.0714 0.5388 0.029 Uiso 1 1 calc R . .
C20 C 0.7841(4) 0.0848(2) 0.72687(15) 0.0221(11) Uani 1 1 d . . .
H20 H 0.8455 0.0971 0.7067 0.027 Uiso 1 1 calc R . .
C21 C 0.7948(4) 0.0533(2) 0.76687(15) 0.0235(11) Uani 1 1 d . . .
H21 H 0.8650 0.0394 0.7808 0.028 Uiso 1 1 calc R . .
C22 C 0.6798(3) 0.04526(19) 0.78400(15) 0.0179(10) Uani 1 1 d . . .
C23 C 0.6415(4) 0.0146(2) 0.82681(15) 0.0209(11) Uani 1 1 d . . .
C24 C 0.6978(4) -0.0373(2) 0.84273(16) 0.0269(12) Uani 1 1 d . . .
H24 H 0.7635 -0.0523 0.8262 0.032 Uiso 1 1 calc R . .
C25 C 0.6605(4) -0.0675(2) 0.88202(17) 0.0325(13) Uani 1 1 d . . .
H25 H 0.7003 -0.1031 0.8924 0.039 Uiso 1 1 calc R . .
C26 C 0.5655(4) -0.0460(2) 0.90617(17) 0.0384(13) Uani 1 1 d . . .
H26 H 0.5391 -0.0666 0.9333 0.046 Uiso 1 1 calc R . .
C27 C 0.5083(4) 0.0062(2) 0.89067(18) 0.0377(14) Uani 1 1 d . . .
H27 H 0.4428 0.0213 0.9073 0.045 Uiso 1 1 calc R . .
C28 C 0.5459(4) 0.0361(2) 0.85149(16) 0.0287(12) Uani 1 1 d . . .
H28 H 0.5063 0.0717 0.8412 0.034 Uiso 1 1 calc R . .
C29 C 0.4824(4) 0.2037(2) 0.51436(14) 0.0229(11) Uani 1 1 d . . .
H29A H 0.5604 0.2092 0.5285 0.027 Uiso 1 1 calc R . .
H29B H 0.4789 0.1619 0.5013 0.027 Uiso 1 1 calc R . .
C30 C 0.2755(4) 0.2031(2) 0.52848(15) 0.0224(11) Uani 1 1 d . . .
H30A H 0.2680 0.1611 0.5161 0.027 Uiso 1 1 calc R . .
H30B H 0.2135 0.2092 0.5520 0.027 Uiso 1 1 calc R . .
C31 C 0.3978(4) 0.2742(2) 0.56873(15) 0.0223(11) Uani 1 1 d . . .
H31A H 0.3366 0.2803 0.5926 0.027 Uiso 1 1 calc R . .
H31B H 0.4744 0.2808 0.5839 0.027 Uiso 1 1 calc R . .
C32 C 0.4729(4) 0.3091(2) 0.49696(16) 0.0313(13) Uani 1 1 d . . .
H32A H 0.5504 0.3156 0.5113 0.038 Uiso 1 1 calc R . .
H32B H 0.4636 0.3396 0.4718 0.038 Uiso 1 1 calc R . .
C33 C 0.3520(4) 0.2387(2) 0.45678(15) 0.0288(12) Uani 1 1 d . . .
H33A H 0.3406 0.2682 0.4311 0.035 Uiso 1 1 calc R . .
H33B H 0.3469 0.1970 0.4435 0.035 Uiso 1 1 calc R . .
C34 C 0.2688(4) 0.3087(2) 0.51026(16) 0.0282(12) Uani 1 1 d . . .
H34A H 0.2569 0.3390 0.4851 0.034 Uiso 1 1 calc R . .
H34B H 0.2067 0.3149 0.5337 0.034 Uiso 1 1 calc R . .
C35 C 0.6729(7) 0.3460(4) 0.6421(3) 0.122(4) Uani 1 1 d . . .
H35A H 0.5971 0.3254 0.6436 0.183 Uiso 1 1 calc R . .
H35B H 0.7338 0.3159 0.6350 0.183 Uiso 1 1 calc R . .
H35C H 0.6712 0.3772 0.6177 0.183 Uiso 1 1 calc R . .
C36 C 0.6976(6) 0.3744(3) 0.6863(3) 0.0574(18) Uani 1 1 d . . .
C37 C 0.5955(6) 0.3973(4) 0.7127(2) 0.095(3) Uani 1 1 d . . .
H37A H 0.5411 0.3636 0.7184 0.142 Uiso 1 1 calc R . .
H37B H 0.5564 0.4294 0.6948 0.142 Uiso 1 1 calc R . .
H37C H 0.6217 0.4141 0.7426 0.142 Uiso 1 1 calc R . .
N1 N 0.5174(3) 0.16036(16) 0.69689(12) 0.0160(8) Uani 1 1 d . . .
N2 N 0.4207(3) 0.17310(15) 0.67089(11) 0.0178(8) Uani 1 1 d . . .
N3 N 0.5532(3) 0.06439(16) 0.65735(12) 0.0171(8) Uani 1 1 d . . .
N4 N 0.4840(3) 0.07051(16) 0.61915(12) 0.0182(9) Uani 1 1 d . . .
N5 N 0.6673(3) 0.09554(17) 0.72084(12) 0.0198(9) Uani 1 1 d . . .
N6 N 0.6025(3) 0.07033(16) 0.75563(12) 0.0205(9) Uani 1 1 d . . .
N7 N 0.3918(3) 0.20988(16) 0.55139(11) 0.0157(8) Uani 1 1 d . . .
N8 N 0.4687(3) 0.24752(18) 0.47676(13) 0.0265(10) Uani 1 1 d . . .
N9 N 0.2588(3) 0.24657(17) 0.49076(12) 0.0232(9) Uani 1 1 d . . .
N10 N 0.3827(3) 0.31937(17) 0.53205(13) 0.0257(10) Uani 1 1 d . . .
O1 O 0.6271(2) 0.18518(14) 0.60591(10) 0.0284(8) Uani 1 1 d . . .
O2 O 0.7785(3) 0.11000(15) 0.62016(10) 0.0335(9) Uani 1 1 d . . .
O3 O 0.7658(3) 0.20154(15) 0.66849(11) 0.0333(9) Uani 1 1 d . . .
O4 O 0.7936(4) 0.3811(2) 0.7014(2) 0.106(2) Uani 1 1 d . . .
S1 S 0.70664(9) 0.15785(6) 0.63924(4) 0.0241(3) Uani 1 1 d . . .
Cu1 Cu 0.42688(4) 0.15205(2) 0.601362(18) 0.01972(15) Uani 1 1 d . . .

loop_
_atom_site_aniso_label
_atom_site_aniso_U_11
_atom_site_aniso_U_22
_atom_site_aniso_U_33
_atom_site_aniso_U_23
_atom_site_aniso_U_13
_atom_site_aniso_U_12
C1 0.012(2) 0.019(3) 0.018(2) 0.006(2) -0.0025(19) -0.0001(19)
C2 0.023(3) 0.027(3) 0.018(3) -0.003(2) -0.008(2) 0.001(2)
C3 0.023(3) 0.030(3) 0.022(3) -0.006(2) -0.005(2) 0.003(2)
C4 0.017(2) 0.020(3) 0.020(3) 0.003(2) 0.001(2) 0.000(2)
C5 0.017(2) 0.025(3) 0.015(2) 0.004(2) 0.004(2) 0.001(2)
C6 0.022(3) 0.031(3) 0.027(3) -0.001(2) -0.001(2) -0.002(2)
C7 0.027(3) 0.031(3) 0.030(3) 0.001(2) -0.001(2) 0.013(2)
C8 0.018(3) 0.045(3) 0.031(3) 0.004(3) -0.001(2) 0.010(2)
C9 0.021(3) 0.043(3) 0.023(3) 0.001(2) -0.004(2) -0.002(2)
C10 0.015(2) 0.029(3) 0.019(3) -0.003(2) 0.002(2) 0.001(2)
C11 0.017(2) 0.025(3) 0.029(3) 0.010(2) -0.002(2) 0.006(2)
C12 0.023(3) 0.017(3) 0.027(3) -0.001(2) -0.001(2) 0.006(2)
C13 0.015(2) 0.024(3) 0.021(3) 0.000(2) 0.008(2) -0.0005(19)
C14 0.019(3) 0.018(2) 0.021(3) 0.003(2) 0.001(2) -0.005(2)
C15 0.019(3) 0.027(3) 0.039(3) 0.001(2) -0.001(2) -0.001(2)
C16 0.028(3) 0.033(3) 0.048(4) 0.002(3) -0.013(3) 0.000(2)
C17 0.033(3) 0.033(3) 0.038(3) -0.001(3) -0.012(3) -0.015(3)
C18 0.031(3) 0.021(3) 0.027(3) -0.001(2) 0.002(2) -0.011(2)
C19 0.021(2) 0.019(2) 0.032(3) -0.001(2) 0.000(2) -0.002(2)
C20 0.008(2) 0.031(3) 0.028(3) 0.009(2) 0.001(2) -0.002(2)
C21 0.015(3) 0.030(3) 0.025(3) 0.002(2) -0.005(2) 0.003(2)
C22 0.015(2) 0.017(2) 0.022(3) 0.002(2) -0.004(2) -0.001(2)
C23 0.017(2) 0.026(3) 0.019(3) 0.001(2) -0.008(2) -0.005(2)
C24 0.024(3) 0.028(3) 0.028(3) 0.006(2) -0.003(2) 0.001(2)
C25 0.033(3) 0.025(3) 0.039(3) 0.011(3) -0.007(3) -0.004(2)
C26 0.038(3) 0.046(3) 0.031(3) 0.012(3) -0.002(3) -0.017(3)
C27 0.025(3) 0.047(4) 0.041(4) 0.007(3) 0.004(3) 0.003(3)
C28 0.025(3) 0.032(3) 0.029(3) 0.008(3) 0.006(2) 0.000(2)
C29 0.017(2) 0.034(3) 0.017(3) 0.003(2) 0.003(2) 0.009(2)
C30 0.019(2) 0.026(3) 0.022(3) 0.003(2) -0.006(2) -0.004(2)
C31 0.017(3) 0.028(3) 0.022(3) -0.002(2) -0.005(2) 0.003(2)
C32 0.027(3) 0.034(3) 0.033(3) 0.013(3) -0.004(2) -0.002(2)
C33 0.030(3) 0.037(3) 0.019(3) 0.002(2) -0.003(2) 0.006(2)
C34 0.028(3) 0.025(3) 0.032(3) 0.005(2) 0.003(2) 0.015(2)
C35 0.127(8) 0.112(7) 0.126(8) -0.060(6) -0.060(6) 0.076(6)
C36 0.051(4) 0.031(4) 0.090(6) 0.020(4) -0.017(4) -0.005(3)
C37 0.109(7) 0.109(7) 0.067(5) 0.024(5) -0.012(5) 0.030(6)
N1 0.0107(18) 0.022(2) 0.015(2) 0.0020(18) -0.0053(15) 0.0022(16)
N2 0.0113(18) 0.026(2) 0.016(2) -0.0010(17) -0.0035(17) 0.0009(17)
N3 0.0103(19) 0.022(2) 0.019(2) 0.0031(17) -0.0043(16) 0.0019(16)
N4 0.0136(19) 0.024(2) 0.016(2) 0.0047(18) -0.0034(16) -0.0030(17)
N5 0.013(2) 0.029(2) 0.018(2) 0.0071(18) -0.0011(16) -0.0004(17)
N6 0.015(2) 0.028(2) 0.019(2) 0.0083(18) 0.0003(17) -0.0016(17)
N7 0.0146(19) 0.020(2) 0.0126(19) -0.0018(16) -0.0004(15) 0.0037(16)
N8 0.018(2) 0.040(3) 0.021(2) 0.007(2) 0.0013(17) 0.0057(19)
N9 0.021(2) 0.028(2) 0.020(2) 0.0077(19) -0.0014(17) 0.0046(18)
N10 0.025(2) 0.024(2) 0.028(2) 0.0057(19) -0.0028(19) 0.0012(18)
O1 0.0176(16) 0.042(2) 0.0251(18) 0.0185(17) -0.0056(15) -0.0043(15)
O2 0.0206(19) 0.049(2) 0.032(2) 0.0078(17) 0.0135(15) 0.0072(17)
O3 0.0279(19) 0.042(2) 0.030(2) 0.0052(18) -0.0056(16) -0.0163(17)
O4 0.067(4) 0.086(4) 0.165(5) 0.051(4) -0.052(4) -0.033(3)
S1 0.0142(6) 0.0376(7) 0.0204(6) 0.0098(6) -0.0008(5) -0.0035(6)
Cu1 0.0171(3) 0.0236(3) 0.0185(3) 0.0040(3) -0.0032(2) 0.0012(3)

loop_
_atom_type_symbol
_atom_type_description
_atom_type_scat_dispersion_real
_atom_type_scat_dispersion_imag
_atom_type_scat_source
C C 0.0033 0.0016 'International Tables Vol C Tables 4.2.6.8 and 6.1.1.4'
H H 0.0000 0.0000 'International Tables Vol C Tables 4.2.6.8 and 6.1.1.4'
N N 0.0061 0.0033 'International Tables Vol C Tables 4.2.6.8 and 6.1.1.4'
O O 0.0106 0.0060 'International Tables Vol C Tables 4.2.6.8 and 6.1.1.4'
S S 0.1246 0.1234 'International Tables Vol C Tables 4.2.6.8 and 6.1.1.4'
Cu Cu 0.3201 1.2651 'International Tables Vol C Tables 4.2.6.8 and 6.1.1.4'

loop_
_geom_angle_atom_site_label_1
_geom_angle_atom_site_label_2
_geom_angle_atom_site_label_3
_geom_angle
_geom_angle_site_symmetry_1
_geom_angle_site_symmetry_3
_geom_angle_publ_flag
N5 C1 N1 107.5(3) . . ?
N5 C1 N3 107.8(3) . . ?
N1 C1 N3 111.4(3) . . ?
N5 C1 S1 111.5(3) . . ?
N1 C1 S1 109.1(3) . . ?
N3 C1 S1 109.5(3) . . ?
N1 C2 C3 107.7(4) . . ?
N1 C2 H2 126.2 . . ?
C3 C2 H2 126.2 . . ?
C2 C3 C4 105.2(4) . . ?
C2 C3 H3 127.4 . . ?
C4 C3 H3 127.4 . . ?
N2 C4 C3 110.9(4) . . ?
N2 C4 C5 119.7(4) . . ?
C3 C4 C5 129.3(4) . . ?
C6 C5 C10 119.1(4) . . ?
C6 C5 C4 120.3(4) . . ?
C10 C5 C4 120.5(4) . . ?
C5 C6 C7 120.3(4) . . ?
C5 C6 H6 119.8 . . ?
C7 C6 H6 119.8 . . ?
C8 C7 C6 120.5(5) . . ?
C8 C7 H7 119.7 . . ?
C6 C7 H7 119.7 . . ?
C7 C8 C9 120.1(4) . . ?
C7 C8 H8 119.9 . . ?
C9 C8 H8 119.9 . . ?
C10 C9 C8 119.5(5) . . ?
C10 C9 H9 120.2 . . ?
C8 C9 H9 120.2 . . ?
C9 C10 C5 120.4(4) . . ?
C9 C10 H10 119.8 . . ?
C5 C10 H10 119.8 . . ?
C12 C11 N3 108.2(4) . . ?
C12 C11 H11 125.9 . . ?
N3 C11 H11 125.9 . . ?
C11 C12 C13 105.5(4) . . ?
C11 C12 H12 127.2 . . ?
C13 C12 H12 127.2 . . ?
N4 C13 C12 110.2(4) . . ?
N4 C13 C14 120.9(4) . . ?
C12 C13 C14 128.9(4) . . ?
C19 C14 C15 118.1(4) . . ?
C19 C14 C13 120.6(4) . . ?
C15 C14 C13 121.3(4) . . ?
C16 C15 C14 120.6(5) . . ?
C16 C15 H15 119.7 . . ?
C14 C15 H15 119.7 . . ?
C17 C16 C15 119.8(5) . . ?
C17 C16 H16 120.1 . . ?
C15 C16 H16 120.1 . . ?
C18 C17 C16 119.8(5) . . ?
C18 C17 H17 120.1 . . ?
C16 C17 H17 120.1 . . ?
C19 C18 C17 120.7(5) . . ?
C19 C18 H18 119.6 . . ?
C17 C18 H18 119.6 . . ?
C18 C19 C14 121.0(4) . . ?
C18 C19 H19 119.5 . . ?
C14 C19 H19 119.5 . . ?
C21 C20 N5 106.5(4) . . ?
C21 C20 H20 126.7 . . ?
N5 C20 H20 126.7 . . ?
C20 C21 C22 106.0(4) . . ?
C20 C21 H21 127.0 . . ?
C22 C21 H21 127.0 . . ?
N6 C22 C21 111.0(4) . . ?
N6 C22 C23 120.3(4) . . ?
C21 C22 C23 128.8(4) . . ?
C24 C23 C28 118.5(4) . . ?
C24 C23 C22 120.8(4) . . ?
C28 C23 C22 120.7(4) . . ?
C25 C24 C23 121.4(5) . . ?
C25 C24 H24 119.3 . . ?
C23 C24 H24 119.3 . . ?
C26 C25 C24 119.7(5) . . ?
C26 C25 H25 120.1 . . ?
C24 C25 H25 120.1 . . ?
C25 C26 C27 119.6(5) . . ?
C25 C26 H26 120.2 . . ?
C27 C26 H26 120.2 . . ?
C28 C27 C26 120.4(5) . . ?
C28 C27 H27 119.8 . . ?
C26 C27 H27 119.8 . . ?
C27 C28 C23 120.5(5) . . ?
C27 C28 H28 119.8 . . ?
C23 C28 H28 119.8 . . ?
N8 C29 N7 113.3(3) . . ?
N8 C29 H29A 108.9 . . ?
N7 C29 H29A 108.9 . . ?
N8 C29 H29B 108.9 . . ?
N7 C29 H29B 108.9 . . ?
H29A C29 H29B 107.7 . . ?
N9 C30 N7 112.4(3) . . ?
N9 C30 H30A 109.1 . . ?
N7 C30 H30A 109.1 . . ?
N9 C30 H30B 109.1 . . ?
N7 C30 H30B 109.1 . . ?
H30A C30 H30B 107.8 . . ?
N10 C31 N7 113.1(3) . . ?
N10 C31 H31A 109.0 . . ?
N7 C31 H31A 109.0 . . ?
N10 C31 H31B 109.0 . . ?
N7 C31 H31B 109.0 . . ?
H31A C31 H31B 107.8 . . ?
N10 C32 N8 113.0(4) . . ?
N10 C32 H32A 109.0 . . ?
N8 C32 H32A 109.0 . . ?
N10 C32 H32B 109.0 . . ?
N8 C32 H32B 109.0 . . ?
H32A C32 H32B 107.8 . . ?
N9 C33 N8 113.0(4) . . ?
N9 C33 H33A 109.0 . . ?
N8 C33 H33A 109.0 . . ?
N9 C33 H33B 109.0 . . ?
N8 C33 H33B 109.0 . . ?
H33A C33 H33B 107.8 . . ?
N10 C34 N9 112.2(3) . . ?
N10 C34 H34A 109.2 . . ?
N9 C34 H34A 109.2 . . ?
N10 C34 H34B 109.2 . . ?
N9 C34 H34B 109.2 . . ?
H34A C34 H34B 107.9 . . ?
C36 C35 H35A 109.5 . . ?
C36 C35 H35B 109.5 . . ?
H35A C35 H35B 109.5 . . ?
C36 C35 H35C 109.5 . . ?
H35A C35 H35C 109.5 . . ?
H35B C35 H35C 109.5 . . ?
O4 C36 C35 123.6(8) . . ?
O4 C36 C37 120.1(7) . . ?
C35 C36 C37 116.3(6) . . ?
C36 C37 H37A 109.5 . . ?
C36 C37 H37B 109.5 . . ?
H37A C37 H37B 109.5 . . ?
C36 C37 H37C 109.5 . . ?
H37A C37 H37C 109.5 . . ?
H37B C37 H37C 109.5 . . ?
C2 N1 N2 111.1(3) . . ?
C2 N1 C1 127.2(3) . . ?
N2 N1 C1 121.5(3) . . ?
C4 N2 N1 105.1(3) . . ?
C4 N2 Cu1 132.7(3) . . ?
N1 N2 Cu1 117.3(3) . . ?
C11 N3 N4 110.6(4) . . ?
C11 N3 C1 126.3(4) . . ?
N4 N3 C1 122.1(3) . . ?
C13 N4 N3 105.5(3) . . ?
C13 N4 Cu1 134.8(3) . . ?
N3 N4 Cu1 119.5(3) . . ?
N6 N5 C20 111.7(3) . . ?
N6 N5 C1 117.3(3) . . ?
C20 N5 C1 129.6(4) . . ?
C22 N6 N5 104.7(3) . . ?
C31 N7 C30 106.3(3) . . ?
C31 N7 C29 106.8(3) . . ?
C30 N7 C29 107.3(3) . . ?
C31 N7 Cu1 110.7(2) . . ?
C30 N7 Cu1 116.3(3) . . ?
C29 N7 Cu1 108.8(2) . . ?
C29 N8 C32 107.9(4) . . ?
C29 N8 C33 107.6(4) . . ?
C32 N8 C33 107.7(4) . . ?
C30 N9 C33 109.0(3) . . ?
C30 N9 C34 108.0(3) . . ?
C33 N9 C34 107.9(4) . . ?
C31 N10 C32 108.2(3) . . ?
C31 N10 C34 107.9(3) . . ?
C32 N10 C34 108.1(4) . . ?
S1 O1 Cu1 120.68(17) . . ?
O2 S1 O3 115.8(2) . . ?
O2 S1 O1 114.0(2) . . ?
O3 S1 O1 114.0(2) . . ?
O2 S1 C1 104.55(19) . . ?
O3 S1 C1 103.31(19) . . ?
O1 S1 C1 103.10(18) . . ?
N7 Cu1 N4 147.73(14) . . ?
N7 Cu1 N2 124.27(14) . . ?
N4 Cu1 N2 87.81(14) . . ?
N7 Cu1 O1 92.39(12) . . ?
N4 Cu1 O1 86.63(12) . . ?
N2 Cu1 O1 84.99(12) . . ?

loop_
_geom_bond_atom_site_label_1
_geom_bond_atom_site_label_2
_geom_bond_distance
_geom_bond_site_symmetry_2
_geom_bond_publ_flag
C1 N5 1.433(5) . ?
C1 N1 1.460(5) . ?
C1 N3 1.472(5) . ?
C1 S1 1.879(4) . ?
C2 N1 1.344(5) . ?
C2 C3 1.361(6) . ?
C2 H2 0.9500 . ?
C3 C4 1.401(6) . ?
C3 H3 0.9500 . ?
C4 N2 1.328(5) . ?
C4 C5 1.471(6) . ?
C5 C6 1.383(6) . ?
C5 C10 1.394(6) . ?
C6 C7 1.383(6) . ?
C6 H6 0.9500 . ?
C7 C8 1.365(6) . ?
C7 H7 0.9500 . ?
C8 C9 1.392(6) . ?
C8 H8 0.9500 . ?
C9 C10 1.383(6) . ?
C9 H9 0.9500 . ?
C10 H10 0.9500 . ?
C11 C12 1.356(6) . ?
C11 N3 1.356(5) . ?
C11 H11 0.9500 . ?
C12 C13 1.407(6) . ?
C12 H12 0.9500 . ?
C13 N4 1.346(5) . ?
C13 C14 1.464(6) . ?
C14 C19 1.381(6) . ?
C14 C15 1.401(6) . ?
C15 C16 1.386(6) . ?
C15 H15 0.9500 . ?
C16 C17 1.375(7) . ?
C16 H16 0.9500 . ?
C17 C18 1.374(6) . ?
C17 H17 0.9500 . ?
C18 C19 1.369(6) . ?
C18 H18 0.9500 . ?
C19 H19 0.9500 . ?
C20 C21 1.345(6) . ?
C20 N5 1.372(5) . ?
C20 H20 0.9500 . ?
C21 C22 1.418(6) . ?
C21 H21 0.9500 . ?
C22 N6 1.324(5) . ?
C22 C23 1.469(6) . ?
C23 C24 1.383(6) . ?
C23 C28 1.387(6) . ?
C24 C25 1.377(6) . ?
C24 H24 0.9500 . ?
C25 C26 1.376(7) . ?
C25 H25 0.9500 . ?
C26 C27 1.389(7) . ?
C26 H26 0.9500 . ?
C27 C28 1.372(6) . ?
C27 H27 0.9500 . ?
C28 H28 0.9500 . ?
C29 N8 1.452(5) . ?
C29 N7 1.494(5) . ?
C29 H29A 0.9900 . ?
C29 H29B 0.9900 . ?
C30 N9 1.454(5) . ?
C30 N7 1.494(5) . ?
C30 H30A 0.9900 . ?
C30 H30B 0.9900 . ?
C31 N10 1.455(5) . ?
C31 N7 1.494(5) . ?
C31 H31A 0.9900 . ?
C31 H31B 0.9900 . ?
C32 N10 1.461(6) . ?
C32 N8 1.468(6) . ?
C32 H32A 0.9900 . ?
C32 H32B 0.9900 . ?
C33 N9 1.458(5) . ?
C33 N8 1.470(5) . ?
C33 H33A 0.9900 . ?
C33 H33B 0.9900 . ?
C34 N10 1.468(6) . ?
C34 N9 1.474(6) . ?
C34 H34A 0.9900 . ?
C34 H34B 0.9900 . ?
C35 C36 1.443(9) . ?
C35 H35A 0.9800 . ?
C35 H35B 0.9800 . ?
C35 H35C 0.9800 . ?
C36 O4 1.192(7) . ?
C36 C37 1.482(9) . ?
C37 H37A 0.9800 . ?
C37 H37B 0.9800 . ?
C37 H37C 0.9800 . ?
N1 N2 1.366(4) . ?
N2 Cu1 2.052(3) . ?
N3 N4 1.362(4) . ?
N4 Cu1 1.967(4) . ?
N5 N6 1.363(4) . ?
N7 Cu1 1.956(3) . ?
O1 S1 1.452(3) . ?
O1 Cu1 2.412(3) . ?
O2 S1 1.440(3) . ?
O3 S1 1.442(3) . ?
